data_8102902
loop_
_publ_author_name
'Knaust, J. M.'
'Polyakova, L. A.'
'Dorhout, P. K.'

_publ_section_title
;
Crystal structures of octasodium dieuropium(II) bis[hexa-tellurodisilicate], 
Na~8~Eu~2~[Si~2~Te~6~]~2~, octasodium dieuro- pium(II) 
bis[hexaselenodigermanate], Na~8~Eu~2~[Ge~2~Se~6~]~2~, and nonasodium 
samarium(III) bis[hexaselenodisilicate], Na~9~Sm[Si~2~Se~6~]~2~
;
_journal_issue 3
_journal_name_full 'Zeitschrift f\"ur Kristallographie - New Crystal Structures'
_journal_page_first 295
_journal_page_last 297
_journal_volume 220
_journal_year 2005
_chemical_formula_moiety 'Na8 Eu2 (Si2 Te6)2'
_chemical_formula_sum 'Eu2 Na8 Si4 Te12'
_chemical_formula_weight 2131.40
_chemical_name_systematic
; 
octasodium europium bis(hexatellurodisilicate)
;
_space_group_IT_number 12
_symmetry_cell_setting monoclinic
_symmetry_space_group_name_Hall '-C 2y'
_symmetry_space_group_name_H-M 'C 1 2/m 1'
_atom_sites_solution_hydrogens geom
_atom_sites_solution_primary direct
_atom_sites_solution_secondary difmap
_audit_creation_method SHELXL-97
_cell_angle_alpha 90.00
_cell_angle_beta 107.667(3)
_cell_angle_gamma 90.00
_cell_formula_units_Z 1
_cell_length_a 7.6481(11)
_cell_length_b 13.2228(19)
_cell_length_c 8.4385(12)
_cell_measurement_reflns_used 691
_cell_measurement_temperature 298(2)
_cell_measurement_theta_max 25.2295
_cell_measurement_theta_min 4.5745
_cell_volume 813.1(2)
_computing_cell_refinement 'SMART, Bruker'
_computing_data_collection 'SMART, Bruker'
_computing_data_reduction 'SAINT, Bruker'
_computing_molecular_graphics 'X-Seed (Barbour, 1999)'
_computing_publication_material 'X-Seed (Barbour, 1999)'
_computing_structure_refinement 'SHELXL-97 (Sheldrick, 1997)'
_computing_structure_solution 'SHELXS-97 (Sheldrick, 1997)'
_diffrn_ambient_temperature 298(2)
_diffrn_measured_fraction_theta_full 0.988
_diffrn_measured_fraction_theta_max 0.988
_diffrn_measurement_device_type 'Bruker AXS SMART CCD'
_diffrn_measurement_method phi/omega
_diffrn_radiation_monochromator graphite
_diffrn_radiation_source 'fine-focus sealed tube'
_diffrn_radiation_type MoK\a
_diffrn_radiation_wavelength 0.71073
_diffrn_reflns_av_R_equivalents 0.0305
_diffrn_reflns_av_sigmaI/netI 0.0525
_diffrn_reflns_limit_h_max 10
_diffrn_reflns_limit_h_min -10
_diffrn_reflns_limit_k_max 13
_diffrn_reflns_limit_k_min -17
_diffrn_reflns_limit_l_max 11
_diffrn_reflns_limit_l_min -11
_diffrn_reflns_number 2591
_diffrn_reflns_theta_full 28.29
_diffrn_reflns_theta_max 28.29
_diffrn_reflns_theta_min 3.19
_exptl_absorpt_coefficient_mu 14.621
_exptl_absorpt_correction_T_max 1.000000
_exptl_absorpt_correction_T_min 0.738576
_exptl_absorpt_correction_type multi-scan
_exptl_absorpt_process_details
;
 Data were collected for decay and absorption using the program SADABS 
 based on the method of R.H. Blessing (Acta Cryst. A51, 33-38, 1995).
;
_exptl_crystal_colour orange
_exptl_crystal_density_diffrn 4.353
_exptl_crystal_density_method 'not measured'
_exptl_crystal_description prism
_exptl_crystal_F_000 894
_exptl_crystal_size_max 0.09
_exptl_crystal_size_mid 0.06
_exptl_crystal_size_min 0.03
_refine_diff_density_max 1.100
_refine_diff_density_min -1.258
_refine_diff_density_rms 0.252
_refine_ls_extinction_method none
_refine_ls_goodness_of_fit_ref 1.003
_refine_ls_hydrogen_treatment mixed
_refine_ls_matrix_type full
_refine_ls_number_parameters 36
_refine_ls_number_reflns 1038
_refine_ls_number_restraints 0
_refine_ls_restrained_S_all 1.003
_refine_ls_R_factor_all 0.0479
_refine_ls_R_factor_gt 0.0292
_refine_ls_shift/su_max 0.001
_refine_ls_shift/su_mean 0.000
_refine_ls_structure_factor_coef Fsqd
_refine_ls_weighting_details 'calc w=1/[\s^2^(Fo^2^)+(0.0000P)^2^+0.0000P] where P=(Fo^2^+2Fc^2^)/3'
_refine_ls_weighting_scheme calc
_refine_ls_wR_factor_gt 0.0548
_refine_ls_wR_factor_ref 0.0593
_reflns_number_gt 814
_reflns_number_total 1038
_reflns_threshold_expression >2sigma(I)
_cod_data_source_file 409827.cff
_cod_data_source_block Eu2Na8Si4Te12
_cod_depositor_comments
;
The following automatic conversions were performed:
'_symmetry_cell_setting' value 'Monoclinic' changed to 'monoclinic'
according to '/home/saulius/struct/CIF-dictionaries/cif_core.dic'
dictionary named 'cif_core.dic' version 2.4.1 from 2010-06-29.

Automatic conversion script
Id: cif_fix_enum 1555 2011-01-17 13:19:09Z saulius 
;
_cod_database_code 8102902

loop_
_symmetry_equiv_pos_as_xyz
'x, y, z'
'-x, y, -z'
'x+1/2, y+1/2, z'
'-x+1/2, y+1/2, -z'
'-x, -y, -z'
'x, -y, z'
'-x+1/2, -y+1/2, -z'
'x+1/2, -y+1/2, z'

loop_
_atom_site_label
_atom_site_type_symbol
_atom_site_fract_x
_atom_site_fract_y
_atom_site_fract_z
_atom_site_U_iso_or_equiv
_atom_site_adp_type
_atom_site_occupancy
_atom_site_symmetry_multiplicity
_atom_site_Wyckoff_symbol
_atom_site_calc_flag
_atom_site_refinement_flags
_atom_site_disorder_assembly
_atom_site_disorder_group
Eu1 Eu 0.0000 0.16648(6) 0.5000 0.0233(2) Uani 0.50 4 h d SP . .
Na1 Na 0.0000 0.16648(6) 0.5000 0.0233(2) Uani 0.50 4 h d SP . .
Na2 Na 0.0000 0.3313(3) 1.0000 0.0329(9) Uani 1 4 g d S . .
Na3 Na 0.5000 0.5000 1.0000 0.0368(13) Uani 1 2 a d S . .
Si1 Si 0.0474(3) 0.5000 0.6455(3) 0.0159(5) Uani 1 4 i d S . .
Te1 Te 0.23635(5) 0.34403(3) 0.74377(5) 0.02052(13) Uani 1 8 j d . . .
Te2 Te -0.23154(7) 0.5000 0.74178(7) 0.02107(16) Uani 1 4 i d S . .

loop_
_atom_site_aniso_label
_atom_site_aniso_U_11
_atom_site_aniso_U_22
_atom_site_aniso_U_33
_atom_site_aniso_U_23
_atom_site_aniso_U_13
_atom_site_aniso_U_12
Eu1 0.0215(4) 0.0225(5) 0.0253(5) 0.000 0.0063(4) 0.000
Na1 0.0215(4) 0.0225(5) 0.0253(5) 0.000 0.0063(4) 0.000
Na2 0.040(2) 0.035(2) 0.027(2) 0.000 0.0152(18) 0.000
Na3 0.032(3) 0.043(3) 0.031(3) 0.000 0.002(2) 0.000
Si1 0.0125(10) 0.0145(12) 0.0206(13) 0.000 0.0050(10) 0.000
Te1 0.0221(2) 0.0176(2) 0.0204(2) 0.00159(18) 0.00427(18) 0.00438(16)
Te2 0.0165(3) 0.0268(3) 0.0208(3) 0.000 0.0071(2) 0.000

loop_
_atom_type_symbol
_atom_type_description
_atom_type_scat_dispersion_real
_atom_type_scat_dispersion_imag
_atom_type_scat_source
Na Na 0.0362 0.0249 'International Tables Vol C Tables 4.2.6.8 and 6.1.1.4'
Si Si 0.0817 0.0704 'International Tables Vol C Tables 4.2.6.8 and 6.1.1.4'
Te Te -0.5308 1.6751 'International Tables Vol C Tables 4.2.6.8 and 6.1.1.4'
Eu Eu -0.1578 3.6682 'International Tables Vol C Tables 4.2.6.8 and 6.1.1.4'

loop_
_geom_angle_atom_site_label_1
_geom_angle_atom_site_label_2
_geom_angle_atom_site_label_3
_geom_angle
_geom_angle_site_symmetry_1
_geom_angle_site_symmetry_3
_geom_angle_publ_flag
Te2 Eu1 Te2 95.32(3) 7_456 3_545 ?
Te2 Eu1 Te1 174.913(16) 7_456 . ?
Te2 Eu1 Te1 88.186(14) 3_545 . ?
Te2 Eu1 Te1 88.186(14) 7_456 2_556 ?
Te2 Eu1 Te1 174.913(16) 3_545 2_556 ?
Te1 Eu1 Te1 88.56(3) . 2_556 ?
Te2 Eu1 Te1 88.495(17) 7_456 8_455 ?
Te2 Eu1 Te1 88.247(16) 3_545 8_455 ?
Te1 Eu1 Te1 87.926(15) . 8_455 ?
Te1 Eu1 Te1 95.544(16) 2_556 8_455 ?
Te2 Eu1 Te1 88.247(16) 7_456 7_556 ?
Te2 Eu1 Te1 88.495(17) 3_545 7_556 ?
Te1 Eu1 Te1 95.544(16) . 7_556 ?
Te1 Eu1 Te1 87.926(15) 2_556 7_556 ?
Te1 Eu1 Te1 175.16(3) 8_455 7_556 ?
Te2 Eu1 Eu1 47.659(13) 7_456 5_556 ?
Te2 Eu1 Eu1 47.659(13) 3_545 5_556 ?
Te1 Eu1 Eu1 135.718(12) . 5_556 ?
Te1 Eu1 Eu1 135.718(13) 2_556 5_556 ?
Te1 Eu1 Eu1 87.581(15) 8_455 5_556 ?
Te1 Eu1 Eu1 87.581(15) 7_556 5_556 ?
Te2 Eu1 Eu1 135.794(13) 7_456 7_556 ?
Te2 Eu1 Eu1 87.531(14) 3_545 7_556 ?
Te1 Eu1 Eu1 47.890(13) . 7_556 ?
Te1 Eu1 Eu1 87.39(2) 2_556 7_556 ?
Te1 Eu1 Eu1 135.71(2) 8_455 7_556 ?
Te1 Eu1 Eu1 47.654(9) 7_556 7_556 ?
Eu1 Eu1 Eu1 120.011(18) 5_556 7_556 ?
Te2 Eu1 Eu1 87.531(14) 7_456 7_456 ?
Te2 Eu1 Eu1 135.794(13) 3_545 7_456 ?
Te1 Eu1 Eu1 87.39(2) . 7_456 ?
Te1 Eu1 Eu1 47.890(13) 2_556 7_456 ?
Te1 Eu1 Eu1 47.654(9) 8_455 7_456 ?
Te1 Eu1 Eu1 135.71(2) 7_556 7_456 ?
Eu1 Eu1 Eu1 120.011(18) 5_556 7_456 ?
Eu1 Eu1 Eu1 119.98(4) 7_556 7_456 ?
Te1 Na2 Te1 173.98(12) . 2_557 ?
Te1 Na2 Te2 96.42(5) . 5_567 ?
Te1 Na2 Te2 79.39(4) 2_557 5_567 ?
Te1 Na2 Te2 79.39(4) . . ?
Te1 Na2 Te2 96.42(5) 2_557 . ?
Te2 Na2 Te2 93.07(9) 5_567 . ?
Te1 Na2 Te1 87.36(4) . 8_455 ?
Te1 Na2 Te1 96.77(4) 2_557 8_455 ?
Te2 Na2 Te1 176.125(12) 5_567 8_455 ?
Te2 Na2 Te1 86.788(14) . 8_455 ?
Te1 Na2 Te1 96.77(4) . 7_557 ?
Te1 Na2 Te1 87.36(4) 2_557 7_557 ?
Te2 Na2 Te1 86.788(14) 5_567 7_557 ?
Te2 Na2 Te1 176.125(12) . 7_557 ?
Te1 Na2 Te1 93.61(9) 8_455 7_557 ?
Te1 Na3 Te1 180.0 . 5_667 ?
Te1 Na3 Te1 100.250(17) . 2_657 ?
Te1 Na3 Te1 79.750(17) 5_667 2_657 ?
Te1 Na3 Te1 79.751(17) . 6_565 ?
Te1 Na3 Te1 100.249(17) 5_667 6_565 ?
Te1 Na3 Te1 180.0 2_657 6_565 ?
Te1 Na3 Te2 93.051(13) . 5_567 ?
Te1 Na3 Te2 86.949(13) 5_667 5_567 ?
Te1 Na3 Te2 86.949(13) 2_657 5_567 ?
Te1 Na3 Te2 93.051(13) 6_565 5_567 ?
Te1 Na3 Te2 86.949(13) . 1_655 ?
Te1 Na3 Te2 93.051(13) 5_667 1_655 ?
Te1 Na3 Te2 93.051(13) 2_657 1_655 ?
Te1 Na3 Te2 86.949(13) 6_565 1_655 ?
Te2 Na3 Te2 180.0 5_567 1_655 ?
Si1 Si1 Te2 108.53(12) 5_566 . ?
Si1 Si1 Te1 108.09(7) 5_566 6_565 ?
Te2 Si1 Te1 110.78(5) . 6_565 ?
Si1 Si1 Te1 108.09(7) 5_566 . ?
Te2 Si1 Te1 110.78(5) . . ?
Te1 Si1 Te1 110.47(8) 6_565 . ?
Si1 Te2 Na2 82.69(4) . 5_567 ?
Si1 Te2 Na2 82.69(4) . . ?
Na2 Te2 Na2 86.93(9) 5_567 . ?
Si1 Te2 Na1 103.49(4) . 7_456 ?
Na2 Te2 Na1 173.823(18) 5_567 7_456 ?
Na2 Te2 Na1 93.87(5) . 7_456 ?
Si1 Te2 Eu1 103.49(4) . 7_456 ?
Na2 Te2 Eu1 173.823(18) 5_567 7_456 ?
Na2 Te2 Eu1 93.87(5) . 7_456 ?
Na1 Te2 Eu1 0.00(2) 7_456 7_456 ?
Si1 Te2 Eu1 103.49(4) . 3_455 ?
Na2 Te2 Eu1 93.87(5) 5_567 3_455 ?
Na2 Te2 Eu1 173.823(18) . 3_455 ?
Na1 Te2 Eu1 84.68(3) 7_456 3_455 ?
Eu1 Te2 Eu1 84.68(3) 7_456 3_455 ?
Si1 Te2 Na1 103.49(4) . 3_455 ?
Na2 Te2 Na1 93.87(5) 5_567 3_455 ?
Na2 Te2 Na1 173.823(18) . 3_455 ?
Na1 Te2 Na1 84.68(3) 7_456 3_455 ?
Eu1 Te2 Na1 84.68(3) 7_456 3_455 ?
Eu1 Te2 Na1 0.0 3_455 3_455 ?
Si1 Te2 Na3 160.61(5) . 1_455 ?
Na2 Te2 Na3 83.270(14) 5_567 1_455 ?
Na2 Te2 Na3 83.270(14) . 1_455 ?
Na1 Te2 Na3 90.736(14) 7_456 1_455 ?
Eu1 Te2 Na3 90.736(14) 7_456 1_455 ?
Eu1 Te2 Na3 90.736(14) 3_455 1_455 ?
Na1 Te2 Na3 90.736(14) 3_455 1_455 ?
Si1 Te1 Na2 83.14(7) . . ?
Si1 Te1 Na3 82.88(4) . . ?
Na2 Te1 Na3 86.98(4) . . ?
Si1 Te1 Eu1 103.20(5) . . ?
Na2 Te1 Eu1 93.95(5) . . ?
Na3 Te1 Eu1 173.916(16) . . ?
Si1 Te1 Na1 103.22(5) . 7_556 ?
Na2 Te1 Na1 173.64(5) . 7_556 ?
Na3 Te1 Na1 93.967(15) . 7_556 ?
Eu1 Te1 Na1 84.456(16) . 7_556 ?
Si1 Te1 Eu1 103.22(5) . 7_556 ?
Na2 Te1 Eu1 173.64(5) . 7_556 ?
Na3 Te1 Eu1 93.967(15) . 7_556 ?
Eu1 Te1 Eu1 84.456(16) . 7_556 ?
Na1 Te1 Eu1 0.0 7_556 7_556 ?
Si1 Te1 Na2 160.87(6) . 7_557 ?
Na2 Te1 Na2 83.23(4) . 7_557 ?
Na3 Te1 Na2 83.07(4) . 7_557 ?
Eu1 Te1 Na2 91.06(5) . 7_557 ?
Na1 Te1 Na2 90.638(16) 7_556 7_557 ?
Eu1 Te1 Na2 90.638(16) 7_556 7_557 ?

loop_
_geom_bond_atom_site_label_1
_geom_bond_atom_site_label_2
_geom_bond_distance
_geom_bond_site_symmetry_2
_geom_bond_publ_flag
Eu1 Te2 3.2683(7) 7_456 ?
Eu1 Te2 3.2683(7) 3_545 ?
Eu1 Te1 3.2792(7) . ?
Eu1 Te1 3.2792(7) 2_556 ?
Eu1 Te1 3.2916(5) 8_455 ?
Eu1 Te1 3.2916(5) 7_556 ?
Eu1 Eu1 4.4026(17) 5_556 ?
Eu1 Eu1 4.4161(9) 7_556 ?
Eu1 Eu1 4.4161(9) 7_456 ?
Na2 Te1 3.2161(5) . ?
Na2 Te1 3.2161(5) 2_557 ?
Na2 Te2 3.243(2) 5_567 ?
Na2 Te2 3.243(2) . ?
Na2 Te1 3.386(2) 8_455 ?
Na2 Te1 3.386(2) 7_557 ?
Na3 Te1 3.2169(5) . ?
Na3 Te1 3.2169(5) 5_667 ?
Na3 Te1 3.2169(5) 2_657 ?
Na3 Te1 3.2169(5) 6_565 ?
Na3 Te2 3.4175(6) 5_567 ?
Na3 Te2 3.4175(6) 1_655 ?
Si1 Si1 2.339(4) 5_566 ?
Si1 Te2 2.5025(19) . ?
Si1 Te1 2.5106(13) 6_565 ?
Si1 Te1 2.5106(13) . ?
Te2 Na2 3.243(2) 5_567 ?
Te2 Na1 3.2683(7) 7_456 ?
Te2 Eu1 3.2683(7) 7_456 ?
Te2 Eu1 3.2683(7) 3_455 ?
Te2 Na1 3.2683(7) 3_455 ?
Te2 Na3 3.4175(6) 1_455 ?
Te1 Na1 3.2916(5) 7_556 ?
Te1 Eu1 3.2916(5) 7_556 ?
Te1 Na2 3.386(2) 7_557 ?
